data_7707235
loop_
_publ_author_name
'Protchenko, Andrey V.'
'Fuentes, M \'Angeles'
'Hicks, Jamie'
'McManus, Caitil\'in'
'Tirfoin, R\'emi'
'Aldridge, Simon'

_publ_section_title
;
 Reactions of a diborylstannylene with CO<sub>2</sub> and N<sub>2</sub>O:
 diboration of carbon dioxide by a main group bis(boryl) complex.
;
_journal_issue 26
_journal_name_full 'Dalton transactions (Cambridge, England : 2003)'
_journal_page_first 9059
_journal_page_last 9067
_journal_paper_doi 10.1039/d1dt01216a
_journal_volume 50
_journal_year 2021
_chemical_formula_moiety 'C58 H80 B2 Br Li N4 O5 Sn'
_chemical_formula_sum 'C58 H80 B2 Br Li N4 O5 Sn'
_chemical_formula_weight 1140.42
_chemical_melting_point ?
_space_group_crystal_system monoclinic
_space_group_IT_number 14
_space_group_name_Hall '-P 2yn'
_space_group_name_H-M_alt 'P 1 21/n 1'
_atom_sites_solution_hydrogens geom
_atom_sites_solution_primary dual
_audit_creation_method SHELXL-2018/3
_audit_update_record
;
2021-04-13 deposited with the CCDC.	2021-04-27 downloaded from the CCDC.
;
_cell_angle_alpha 90
_cell_angle_beta 92.8510(10)
_cell_angle_gamma 90
_cell_formula_units_Z 4
_cell_length_a 10.34100(10)
_cell_length_b 21.45840(10)
_cell_length_c 27.43490(10)
_cell_measurement_reflns_used 35446
_cell_measurement_temperature 150(2)
_cell_measurement_theta_max 76.1250
_cell_measurement_theta_min 3.7850
_cell_volume 6080.31(7)
_computing_cell_refinement 'CrysAlisPro 1.171.39.46 (Rigaku OD, 2018)'
_computing_data_collection 'CrysAlisPro 1.171.39.46 (Rigaku OD, 2018)'
_computing_data_reduction 'CrysAlisPro 1.171.39.46 (Rigaku OD, 2018)'
_computing_molecular_graphics 'SHELXLE (HUbschle, 2017)'
_computing_publication_material 'CIFTAB-2014/2 (Sheldrick, 2014)'
_computing_structure_refinement 'SHELXL-2018/3 (Sheldrick, 2018)'
_computing_structure_solution 'SHELXT (Sheldrick, 2015)'
_diffrn_ambient_temperature 150(2)
_diffrn_detector_area_resol_mean 10.4102
_diffrn_measured_fraction_theta_full 1.000
_diffrn_measured_fraction_theta_max 0.993
_diffrn_measurement_device_type 'SuperNova, Dual, Cu at home/near, Atlas'
_diffrn_measurement_method '\w scans'
_diffrn_radiation_type CuK\a
_diffrn_radiation_wavelength 1.54184
_diffrn_reflns_av_R_equivalents 0.0329
_diffrn_reflns_av_unetI/netI 0.0204
_diffrn_reflns_Laue_measured_fraction_full 1.000
_diffrn_reflns_Laue_measured_fraction_max 0.993
_diffrn_reflns_limit_h_max 10
_diffrn_reflns_limit_h_min -12
_diffrn_reflns_limit_k_max 26
_diffrn_reflns_limit_k_min -27
_diffrn_reflns_limit_l_max 34
_diffrn_reflns_limit_l_min -34
_diffrn_reflns_number 73897
_diffrn_reflns_point_group_measured_fraction_full 1.000
_diffrn_reflns_point_group_measured_fraction_max 0.993
_diffrn_reflns_theta_full 67.684
_diffrn_reflns_theta_max 76.321
_diffrn_reflns_theta_min 3.828
_diffrn_source 'micro-focus sealed X-ray tube'
_exptl_absorpt_coefficient_mu 4.471
_exptl_absorpt_correction_T_max 1.00000
_exptl_absorpt_correction_T_min 0.84033
_exptl_absorpt_correction_type multi-scan
_exptl_absorpt_process_details
;
CrysAlisPro 1.171.39.46 (Rigaku Oxford Diffraction, 2018)
Empirical absorption correction using spherical harmonics,
 implemented in SCALE3 ABSPACK scaling algorithm.
;
_exptl_crystal_colour colourless
_exptl_crystal_density_diffrn 1.246
_exptl_crystal_density_meas ?
_exptl_crystal_description block
_exptl_crystal_F_000 2376
_exptl_crystal_size_max 0.22
_exptl_crystal_size_mid 0.20
_exptl_crystal_size_min 0.20
_refine_diff_density_max 1.381
_refine_diff_density_min -0.956
_refine_diff_density_rms 0.055
_refine_ls_extinction_method none
_refine_ls_goodness_of_fit_ref 1.018
_refine_ls_hydrogen_treatment constr
_refine_ls_matrix_type full
_refine_ls_number_parameters 711
_refine_ls_number_reflns 12634
_refine_ls_number_restraints 221
_refine_ls_restrained_S_all 1.015
_refine_ls_R_factor_all 0.0367
_refine_ls_R_factor_gt 0.0343
_refine_ls_shift/su_max 0.005
_refine_ls_shift/su_mean 0.000
_refine_ls_structure_factor_coef Fsqd
_refine_ls_weighting_details 'w=1/[\s^2^(Fo^2^)+(0.0432P)^2^+4.7111P] where P=(Fo^2^+2Fc^2^)/3'
_refine_ls_weighting_scheme calc
_refine_ls_wR_factor_gt 0.0867
_refine_ls_wR_factor_ref 0.0887
_reflns_Friedel_coverage 0.000
_reflns_number_gt 11777
_reflns_number_total 12634
_reflns_threshold_expression 'I > 2\s(I)'
_cod_data_source_file d1dt01216a2.cif
_cod_data_source_block 260apmaf19
_cod_depositor_comments
;
The following automatic conversions were performed:

data item '_chemical_melting_point' value 'not measured' was changed
to '?' -- the value is undefined or not given.

data item '_exptl_crystal_density_meas' value 'not measured' was
changed to '?' -- the value is perceived as not measured.

Automatic conversion script
Id: cif_fix_values 7556 2019-12-06 15:28:31Z antanas 

 Adding full bibliography for 7707232--7707239.cif.
;
_cod_original_sg_symbol_H-M 'P 21/n'
_cod_database_code 7707235
_shelx_shelxl_version_number 2018/3
_shelx_space_group_comment
;
The symmetry employed for this shelxl refinement is uniquely defined
by the following loop, which should always be used as a source of
symmetry information in preference to the above space-group names.
They are only intended as comments.
;

loop_
_space_group_symop_operation_xyz
'x, y, z'
'-x+1/2, y+1/2, -z+1/2'
'-x, -y, -z'
'x-1/2, -y-1/2, z-1/2'

loop_
_atom_site_label
_atom_site_type_symbol
_atom_site_fract_x
_atom_site_fract_y
_atom_site_fract_z
_atom_site_U_iso_or_equiv
_atom_site_adp_type
_atom_site_occupancy
_atom_site_site_symmetry_order
_atom_site_calc_flag
_atom_site_refinement_flags_posn
_atom_site_refinement_flags_adp
_atom_site_refinement_flags_occupancy
_atom_site_disorder_assembly
_atom_site_disorder_group
Sn1 Sn 0.48268(2) 0.17436(2) 0.71420(2) 0.03797(6) Uani 1 1 d . . . . .
Br1 Br 0.72629(3) 0.21068(2) 0.70998(2) 0.06739(10) Uani 1 1 d . . . . .
O1 O 0.51289(16) 0.31039(7) 0.64824(5) 0.0383(3) Uani 1 1 d . . . . .
O2 O 0.41549(14) 0.21776(7) 0.64944(5) 0.0315(3) Uani 1 1 d . . . . .
O3 O 0.55217(17) 0.32887(7) 0.76409(6) 0.0413(4) Uani 1 1 d . . . . .
O4 O 0.42323(15) 0.24556(7) 0.75959(5) 0.0359(3) Uani 1 1 d . . . . .
N1 N 0.41879(16) 0.32594(7) 0.54060(6) 0.0253(3) Uani 1 1 d . . . . .
N2 N 0.35093(15) 0.22563(7) 0.54127(6) 0.0253(3) Uani 1 1 d . . . . .
N3 N 0.40794(17) 0.36868(7) 0.85661(6) 0.0285(3) Uani 1 1 d . . . . .
N4 N 0.34218(16) 0.26811(7) 0.86141(6) 0.0265(3) Uani 1 1 d . . . . .
C1 C 0.3757(2) 0.30855(9) 0.49350(7) 0.0309(4) Uani 1 1 d . . . . .
H1 H 0.374720 0.334721 0.465554 0.037 Uiso 1 1 calc R U . . .
C2 C 0.3356(2) 0.24882(9) 0.49394(7) 0.0312(4) Uani 1 1 d . . . . .
H2 H 0.302255 0.226140 0.466354 0.037 Uiso 1 1 calc R U . . .
C3 C 0.3437(2) 0.36016(10) 0.89948(7) 0.0338(4) Uani 1 1 d . . . . .
H3 H 0.329637 0.391605 0.923008 0.041 Uiso 1 1 calc R U . . .
C4 C 0.3044(2) 0.30051(10) 0.90251(7) 0.0326(4) Uani 1 1 d . . . . .
H4 H 0.258425 0.283242 0.928427 0.039 Uiso 1 1 calc R U . . .
C5 C 0.44887(18) 0.26878(8) 0.62794(7) 0.0246(3) Uani 1 1 d . . . . .
C6 C 0.4689(2) 0.29557(9) 0.78102(7) 0.0279(4) Uani 1 1 d . . . . .
C7 C 0.46146(19) 0.38835(8) 0.55119(7) 0.0267(4) Uani 1 1 d . . . . .
C8 C 0.3686(2) 0.43362(9) 0.56045(7) 0.0300(4) Uani 1 1 d . . . . .
C9 C 0.4121(2) 0.49432(10) 0.56986(8) 0.0385(5) Uani 1 1 d . . . . .
H9 H 0.351320 0.526030 0.576513 0.046 Uiso 1 1 calc R U . . .
C10 C 0.5419(3) 0.50878(10) 0.56960(9) 0.0426(5) Uani 1 1 d . . . . .
H10 H 0.569672 0.550411 0.575505 0.051 Uiso 1 1 calc R U . . .
C11 C 0.6319(2) 0.46297(11) 0.56079(8) 0.0399(5) Uani 1 1 d . . . . .
H11 H 0.721155 0.473535 0.561033 0.048 Uiso 1 1 calc R U . . .
C12 C 0.5941(2) 0.40173(10) 0.55158(7) 0.0321(4) Uani 1 1 d . . . . .
C13 C 0.6924(2) 0.35139(11) 0.54175(9) 0.0397(5) Uani 1 1 d . . . . .
H13 H 0.653116 0.310439 0.550165 0.048 Uiso 1 1 calc R U . . .
C14 C 0.8165(3) 0.3586(2) 0.57319(14) 0.0751(10) Uani 1 1 d . . . . .
H14A H 0.874798 0.323859 0.566987 0.113 Uiso 1 1 calc R U . . .
H14B H 0.796103 0.358766 0.607696 0.113 Uiso 1 1 calc R U . . .
H14C H 0.858548 0.398001 0.565183 0.113 Uiso 1 1 calc R U . . .
C15 C 0.7204(4) 0.34954(17) 0.48791(11) 0.0683(9) Uani 1 1 d . . . . .
H15A H 0.639874 0.341609 0.468561 0.102 Uiso 1 1 calc R U . . .
H15B H 0.782632 0.316210 0.482177 0.102 Uiso 1 1 calc R U . . .
H15C H 0.756759 0.389612 0.478281 0.102 Uiso 1 1 calc R U . . .
C16 C 0.2261(2) 0.41687(10) 0.56229(8) 0.0344(4) Uani 1 1 d . . . . .
H16 H 0.211119 0.377870 0.542873 0.041 Uiso 1 1 calc R U . . .
C17 C 0.1916(2) 0.40335(13) 0.61464(9) 0.0469(5) Uani 1 1 d . . . . .
H17A H 0.102657 0.387614 0.614798 0.070 Uiso 1 1 calc R U . . .
H17B H 0.198787 0.441750 0.633922 0.070 Uiso 1 1 calc R U . . .
H17C H 0.251182 0.371993 0.628850 0.070 Uiso 1 1 calc R U . . .
C18 C 0.1371(3) 0.46728(13) 0.54000(10) 0.0486(6) Uani 1 1 d . . . . .
H18A H 0.159809 0.475234 0.506299 0.073 Uiso 1 1 calc R U . . .
H18B H 0.147533 0.505688 0.559115 0.073 Uiso 1 1 calc R U . . .
H18C H 0.046996 0.453240 0.540281 0.073 Uiso 1 1 calc R U . . .
C19 C 0.3202(2) 0.16216(9) 0.55234(7) 0.0275(4) Uani 1 1 d . . . . .
C20 C 0.1940(2) 0.14732(11) 0.56373(8) 0.0379(5) Uani 1 1 d . . . . .
C21 C 0.1683(3) 0.08469(14) 0.57393(10) 0.0562(7) Uani 1 1 d . . . . .
H21 H 0.083394 0.072721 0.581824 0.067 Uiso 1 1 calc R U . . .
C22 C 0.2640(4) 0.04021(12) 0.57271(10) 0.0625(8) Uani 1 1 d . . . . .
H22 H 0.244079 -0.002029 0.579505 0.075 Uiso 1 1 calc R U . . .
C23 C 0.3875(3) 0.05614(11) 0.56180(10) 0.0514(6) Uani 1 1 d . . . . .
H23 H 0.452429 0.024839 0.561241 0.062 Uiso 1 1 calc R U . . .
C24 C 0.4191(2) 0.11762(10) 0.55154(8) 0.0361(4) Uani 1 1 d . . . . .
C25 C 0.5567(2) 0.13474(12) 0.54090(11) 0.0481(6) Uani 1 1 d . . . . .
H25 H 0.559484 0.180862 0.535811 0.058 Uiso 1 1 calc R U . . .
C26 C 0.6502(3) 0.1195(3) 0.58314(14) 0.112(2) Uani 1 1 d . . . . .
H26A H 0.647619 0.074603 0.589749 0.168 Uiso 1 1 calc R U . . .
H26B H 0.625778 0.142431 0.612153 0.168 Uiso 1 1 calc R U . . .
H26C H 0.738023 0.131397 0.574982 0.168 Uiso 1 1 calc R U . . .
C27 C 0.6026(4) 0.1042(3) 0.49518(13) 0.0924(14) Uani 1 1 d . . . . .
H27A H 0.546913 0.117154 0.467058 0.139 Uiso 1 1 calc R U . . .
H27B H 0.598678 0.058794 0.498675 0.139 Uiso 1 1 calc R U . . .
H27C H 0.692074 0.116842 0.490181 0.139 Uiso 1 1 calc R U . . .
C28 C 0.0894(2) 0.19650(14) 0.56591(9) 0.0470(6) Uani 1 1 d . . . . .
H28 H 0.130676 0.237632 0.559465 0.056 Uiso 1 1 calc R U . . .
C29 C -0.0159(4) 0.1861(2) 0.52561(15) 0.0890(13) Uani 1 1 d . . . . .
H29A H 0.023357 0.185805 0.493819 0.134 Uiso 1 1 calc R U . . .
H29B H -0.079793 0.219733 0.526388 0.134 Uiso 1 1 calc R U . . .
H29C H -0.058598 0.146034 0.530793 0.134 Uiso 1 1 calc R U . . .
C30 C 0.0362(4) 0.1999(2) 0.61631(13) 0.0832(11) Uani 1 1 d . . . . .
H30A H -0.027911 0.233486 0.617136 0.125 Uiso 1 1 calc R U . . .
H30B H 0.107061 0.208315 0.640480 0.125 Uiso 1 1 calc R U . . .
H30C H -0.004898 0.160184 0.623927 0.125 Uiso 1 1 calc R U . . .
C31 C 0.4490(2) 0.42926(9) 0.84143(7) 0.0312(4) Uani 1 1 d . . . . .
C32 C 0.5732(2) 0.44977(10) 0.85510(8) 0.0397(5) Uani 1 1 d . . . . .
C33 C 0.6098(3) 0.50876(11) 0.83960(9) 0.0492(6) Uani 1 1 d . . . . .
H33 H 0.694138 0.523848 0.848409 0.059 Uiso 1 1 calc R U . . .
C34 C 0.5257(3) 0.54562(11) 0.81167(9) 0.0519(7) Uani 1 1 d . . . . .
H34 H 0.552560 0.585610 0.801308 0.062 Uiso 1 1 calc R U . . .
C35 C 0.4030(3) 0.52468(11) 0.79876(9) 0.0483(6) Uani 1 1 d . . . . .
H35 H 0.345855 0.550510 0.779593 0.058 Uiso 1 1 calc R U . . .
C36 C 0.3612(2) 0.46603(10) 0.81341(8) 0.0379(5) Uani 1 1 d . . . . .
C37 C 0.2271(3) 0.44253(13) 0.79837(9) 0.0487(6) Uani 1 1 d . . . . .
H37 H 0.204008 0.409015 0.821723 0.058 Uiso 1 1 calc R U . . .
C38 C 0.2254(3) 0.41445(14) 0.74764(11) 0.0603(7) Uani 1 1 d . . . . .
H38A H 0.138163 0.399131 0.738643 0.090 Uiso 1 1 calc R U . . .
H38B H 0.286993 0.379769 0.747268 0.090 Uiso 1 1 calc R U . . .
H38C H 0.249880 0.446294 0.724213 0.090 Uiso 1 1 calc R U . . .
C39 C 0.1237(4) 0.4940(2) 0.79987(14) 0.0825(12) Uani 1 1 d . . . . .
H39A H 0.132134 0.522190 0.772120 0.124 Uiso 1 1 calc R U . . .
H39B H 0.135697 0.517489 0.830387 0.124 Uiso 1 1 calc R U . . .
H39C H 0.037365 0.475020 0.798066 0.124 Uiso 1 1 calc R U . . .
C40 C 0.6661(3) 0.41037(13) 0.88690(11) 0.0543(7) Uani 1 1 d . . . . .
H40 H 0.627258 0.367878 0.889367 0.065 Uiso 1 1 calc R U . . .
C41 C 0.6798(4) 0.4370(2) 0.93789(12) 0.0827(11) Uani 1 1 d . . . . .
H41A H 0.714271 0.479437 0.936527 0.124 Uiso 1 1 calc R U . . .
H41B H 0.739070 0.410908 0.958028 0.124 Uiso 1 1 calc R U . . .
H41C H 0.594805 0.437824 0.952193 0.124 Uiso 1 1 calc R U . . .
C42 C 0.7965(4) 0.4030(2) 0.86475(17) 0.0976(14) Uani 1 1 d . . . . .
H42A H 0.784298 0.385481 0.831869 0.146 Uiso 1 1 calc R U . . .
H42B H 0.850988 0.375028 0.885133 0.146 Uiso 1 1 calc R U . . .
H42C H 0.838457 0.443851 0.862928 0.146 Uiso 1 1 calc R U . . .
C43 C 0.30691(18) 0.20436(9) 0.85220(7) 0.0262(4) Uani 1 1 d . . . . .
C44 C 0.1876(2) 0.19186(10) 0.82835(8) 0.0349(4) Uani 1 1 d . . . . .
C45 C 0.1564(2) 0.12988(11) 0.81803(9) 0.0442(5) Uani 1 1 d . . . . .
H45 H 0.075048 0.120112 0.802250 0.053 Uiso 1 1 calc R U . . .
C46 C 0.2417(3) 0.08282(11) 0.83036(9) 0.0462(6) Uani 1 1 d . . . . .
H46 H 0.219413 0.040895 0.822623 0.055 Uiso 1 1 calc R U . . .
C47 C 0.3596(2) 0.09593(10) 0.85392(8) 0.0404(5) Uani 1 1 d . . . . .
H47 H 0.417644 0.062834 0.862136 0.049 Uiso 1 1 calc R U . . .
C48 C 0.3949(2) 0.15705(9) 0.86588(7) 0.0301(4) Uani 1 1 d . . . . .
C49 C 0.5237(2) 0.17140(11) 0.89248(9) 0.0387(5) Uani 1 1 d . . . . .
H49 H 0.515359 0.212831 0.908715 0.046 Uiso 1 1 calc R U . . .
C50 C 0.5591(3) 0.12344(18) 0.93239(12) 0.0701(10) Uani 1 1 d . . . . .
H50A H 0.581153 0.083720 0.917243 0.105 Uiso 1 1 calc R U . . .
H50B H 0.485234 0.117416 0.952916 0.105 Uiso 1 1 calc R U . . .
H50C H 0.633596 0.138535 0.952500 0.105 Uiso 1 1 calc R U . . .
C51 C 0.6327(3) 0.17612(18) 0.85823(12) 0.0659(9) Uani 1 1 d . . . . .
H51A H 0.642062 0.136361 0.841190 0.099 Uiso 1 1 calc R U . . .
H51B H 0.713493 0.185852 0.876895 0.099 Uiso 1 1 calc R U . . .
H51C H 0.613619 0.209226 0.834344 0.099 Uiso 1 1 calc R U . . .
C52 C 0.0927(2) 0.24279(13) 0.81268(11) 0.0503(6) Uani 1 1 d . . . . .
H52 H 0.129649 0.283521 0.824351 0.060 Uiso 1 1 calc R U . . .
C53 C -0.0379(3) 0.2339(2) 0.83561(15) 0.0793(10) Uani 1 1 d . . . . .
H53A H -0.096103 0.268107 0.825525 0.119 Uiso 1 1 calc R U . . .
H53B H -0.025209 0.233807 0.871246 0.119 Uiso 1 1 calc R U . . .
H53C H -0.076034 0.194171 0.824735 0.119 Uiso 1 1 calc R U . . .
C54 C 0.0753(3) 0.24569(16) 0.75684(12) 0.0643(8) Uani 1 1 d . . . . .
H54A H 0.159756 0.251942 0.742875 0.096 Uiso 1 1 calc R U . . .
H54B H 0.017836 0.280419 0.747427 0.096 Uiso 1 1 calc R U . . .
H54C H 0.037279 0.206545 0.744570 0.096 Uiso 1 1 calc R U . . .
B1 B 0.40437(19) 0.27371(9) 0.57191(7) 0.0234(4) Uani 1 1 d . . . . .
B2 B 0.4083(2) 0.31061(10) 0.83146(7) 0.0259(4) Uani 1 1 d . . . . .
Li1 Li 0.6265(4) 0.32251(19) 0.70297(13) 0.0383(8) Uani 1 1 d D . . . .
O5 O 0.7073(11) 0.4030(5) 0.6948(9) 0.0496(15) Uani 0.535(7) 1 d D U P A 1
C55 C 0.6128(11) 0.4520(5) 0.6935(5) 0.0542(17) Uani 0.535(7) 1 d D U P A 1
H55A H 0.560106 0.449965 0.722636 0.065 Uiso 0.535(7) 1 calc R U P A 1
H55B H 0.554427 0.448306 0.663959 0.065 Uiso 0.535(7) 1 calc R U P A 1
C56 C 0.6882(7) 0.5131(4) 0.6928(3) 0.0595(15) Uani 0.535(7) 1 d D U P A 1
H56A H 0.640160 0.547190 0.708194 0.071 Uiso 0.535(7) 1 calc R U P A 1
H56B H 0.707032 0.525270 0.659127 0.071 Uiso 0.535(7) 1 calc R U P A 1
C57 C 0.8124(6) 0.4970(3) 0.7229(3) 0.0648(15) Uani 0.535(7) 1 d D U P A 1
H57A H 0.887485 0.519977 0.710792 0.078 Uiso 0.535(7) 1 calc R U P A 1
H57B H 0.803877 0.506967 0.757792 0.078 Uiso 0.535(7) 1 calc R U P A 1
C58 C 0.8270(9) 0.4279(3) 0.7154(4) 0.0654(18) Uani 0.535(7) 1 d D U P A 1
H58A H 0.897529 0.419782 0.693076 0.078 Uiso 0.535(7) 1 calc R U P A 1
H58B H 0.849667 0.407374 0.746965 0.078 Uiso 0.535(7) 1 calc R U P A 1
O5A O 0.7180(13) 0.4005(6) 0.6969(11) 0.0523(18) Uani 0.465(7) 1 d D U P A 2
C55A C 0.6377(13) 0.4545(6) 0.7011(6) 0.0571(19) Uani 0.465(7) 1 d D U P A 2
H55C H 0.591642 0.453283 0.731862 0.068 Uiso 0.465(7) 1 calc R U P A 2
H55D H 0.573039 0.456970 0.673334 0.068 Uiso 0.465(7) 1 calc R U P A 2
C56A C 0.7298(9) 0.5100(5) 0.7008(4) 0.0686(19) Uani 0.465(7) 1 d D U P A 2
H56C H 0.699639 0.541305 0.676307 0.082 Uiso 0.465(7) 1 calc R U P A 2
H56D H 0.737703 0.530026 0.733315 0.082 Uiso 0.465(7) 1 calc R U P A 2
C57A C 0.8574(6) 0.4815(3) 0.6875(3) 0.0660(16) Uani 0.465(7) 1 d D U P A 2
H57C H 0.930978 0.504133 0.703709 0.079 Uiso 0.465(7) 1 calc R U P A 2
H57D H 0.866428 0.482935 0.651740 0.079 Uiso 0.465(7) 1 calc R U P A 2
C58A C 0.8536(10) 0.4141(4) 0.7053(4) 0.0593(17) Uani 0.465(7) 1 d D U P A 2
H58C H 0.908159 0.386507 0.685980 0.071 Uiso 0.465(7) 1 calc R U P A 2
H58D H 0.880851 0.410691 0.740315 0.071 Uiso 0.465(7) 1 calc R U P A 2

loop_
_atom_site_aniso_label
_atom_site_aniso_U_11
_atom_site_aniso_U_22
_atom_site_aniso_U_33
_atom_site_aniso_U_23
_atom_site_aniso_U_13
_atom_site_aniso_U_12
Sn1 0.07068(11) 0.01880(7) 0.02396(8) 0.00173(4) -0.00247(6) 0.00357(6)
Br1 0.04476(15) 0.0906(2) 0.06541(19) -0.01622(17) -0.01129(13) 0.02629(15)
O1 0.0564(9) 0.0308(7) 0.0265(7) 0.0009(6) -0.0094(6) -0.0125(7)
O2 0.0451(8) 0.0296(7) 0.0195(6) 0.0032(5) -0.0029(5) -0.0074(6)
O3 0.0597(10) 0.0356(8) 0.0297(8) -0.0025(6) 0.0131(7) -0.0139(7)
O4 0.0484(8) 0.0353(8) 0.0246(7) -0.0108(6) 0.0067(6) -0.0089(6)
N1 0.0339(8) 0.0209(7) 0.0208(7) 0.0004(6) -0.0016(6) 0.0004(6)
N2 0.0339(8) 0.0211(7) 0.0206(7) 0.0006(6) -0.0027(6) -0.0009(6)
N3 0.0438(9) 0.0216(7) 0.0200(7) -0.0007(6) 0.0000(6) -0.0004(6)
N4 0.0352(8) 0.0230(7) 0.0216(7) -0.0016(6) 0.0026(6) -0.0014(6)
C1 0.0446(11) 0.0270(9) 0.0204(9) 0.0036(7) -0.0042(7) 0.0000(8)
C2 0.0460(11) 0.0270(9) 0.0199(9) -0.0005(7) -0.0059(7) -0.0010(8)
C3 0.0523(12) 0.0268(9) 0.0226(9) -0.0029(7) 0.0039(8) 0.0032(8)
C4 0.0445(11) 0.0301(10) 0.0240(9) -0.0015(8) 0.0081(8) 0.0004(8)
C5 0.0290(9) 0.0227(8) 0.0218(8) -0.0009(7) -0.0005(7) 0.0008(7)
C6 0.0391(10) 0.0239(9) 0.0205(8) 0.0006(7) -0.0004(7) 0.0002(7)
C7 0.0390(10) 0.0197(8) 0.0212(8) 0.0031(6) 0.0001(7) -0.0017(7)
C8 0.0421(11) 0.0247(9) 0.0230(9) 0.0012(7) -0.0003(7) 0.0013(8)
C9 0.0592(14) 0.0223(9) 0.0338(11) -0.0011(8) 0.0006(9) 0.0048(9)
C10 0.0665(15) 0.0229(10) 0.0380(12) 0.0020(8) -0.0006(10) -0.0118(9)
C11 0.0463(12) 0.0350(11) 0.0382(11) 0.0048(9) 0.0020(9) -0.0136(9)
C12 0.0389(10) 0.0296(10) 0.0278(9) 0.0044(8) 0.0029(8) -0.0025(8)
C13 0.0362(11) 0.0362(11) 0.0471(13) 0.0047(9) 0.0047(9) 0.0004(9)
C14 0.0443(15) 0.107(3) 0.073(2) -0.021(2) -0.0079(14) 0.0212(16)
C15 0.087(2) 0.068(2) 0.0497(16) -0.0091(14) 0.0083(15) 0.0327(17)
C16 0.0386(11) 0.0309(10) 0.0336(10) -0.0021(8) 0.0009(8) 0.0060(8)
C17 0.0453(13) 0.0541(14) 0.0418(13) 0.0059(11) 0.0062(10) 0.0039(11)
C18 0.0483(13) 0.0487(14) 0.0482(14) 0.0034(11) -0.0037(10) 0.0146(11)
C19 0.0403(10) 0.0218(8) 0.0199(8) -0.0013(7) -0.0026(7) -0.0055(7)
C20 0.0486(12) 0.0400(12) 0.0251(10) -0.0046(8) 0.0027(8) -0.0128(9)
C21 0.0743(18) 0.0528(16) 0.0429(14) -0.0064(11) 0.0165(12) -0.0355(14)
C22 0.115(3) 0.0261(11) 0.0470(15) 0.0008(10) 0.0124(15) -0.0213(14)
C23 0.0858(19) 0.0220(10) 0.0459(14) 0.0017(9) -0.0012(13) 0.0018(11)
C24 0.0518(12) 0.0242(9) 0.0317(10) -0.0013(8) -0.0047(9) 0.0017(8)
C25 0.0442(12) 0.0352(12) 0.0645(16) -0.0089(11) -0.0018(11) 0.0091(10)
C26 0.0507(18) 0.228(6) 0.056(2) -0.026(3) -0.0036(15) 0.026(3)
C27 0.082(2) 0.151(4) 0.0457(17) -0.013(2) 0.0170(16) -0.033(3)
C28 0.0364(11) 0.0651(16) 0.0396(12) -0.0091(11) 0.0036(9) -0.0064(11)
C29 0.062(2) 0.126(4) 0.077(2) -0.030(2) -0.0218(18) 0.010(2)
C30 0.092(3) 0.107(3) 0.0534(19) -0.0025(19) 0.0265(18) 0.028(2)
C31 0.0523(12) 0.0198(8) 0.0211(9) -0.0023(7) -0.0009(8) -0.0012(8)
C32 0.0583(13) 0.0273(10) 0.0326(11) -0.0002(8) -0.0064(9) -0.0061(9)
C33 0.0728(17) 0.0339(12) 0.0400(12) -0.0021(10) -0.0050(11) -0.0191(11)
C34 0.097(2) 0.0223(10) 0.0360(12) 0.0018(9) 0.0024(12) -0.0091(11)
C35 0.0828(18) 0.0277(11) 0.0338(11) 0.0058(9) -0.0019(11) 0.0080(11)
C36 0.0603(14) 0.0292(10) 0.0238(9) 0.0002(8) -0.0023(9) 0.0057(9)
C37 0.0554(14) 0.0481(14) 0.0415(13) 0.0103(11) -0.0098(10) 0.0068(11)
C38 0.0760(19) 0.0455(14) 0.0572(17) -0.0103(12) -0.0191(14) 0.0026(13)
C39 0.073(2) 0.097(3) 0.075(2) -0.025(2) -0.0253(18) 0.034(2)
C40 0.0558(15) 0.0445(14) 0.0604(16) 0.0124(12) -0.0196(12) -0.0103(11)
C41 0.101(3) 0.099(3) 0.0458(17) 0.0233(18) -0.0236(17) -0.005(2)
C42 0.082(3) 0.120(4) 0.090(3) 0.014(3) -0.005(2) 0.033(3)
C43 0.0319(9) 0.0238(9) 0.0230(8) 0.0007(7) 0.0032(7) -0.0032(7)
C44 0.0359(10) 0.0345(10) 0.0340(11) -0.0010(8) -0.0007(8) -0.0045(8)
C45 0.0473(12) 0.0403(12) 0.0440(13) -0.0029(10) -0.0070(10) -0.0149(10)
C46 0.0688(16) 0.0272(10) 0.0421(13) -0.0013(9) -0.0022(11) -0.0133(10)
C47 0.0567(13) 0.0271(10) 0.0376(11) 0.0036(8) 0.0019(10) 0.0025(9)
C48 0.0372(10) 0.0268(9) 0.0265(9) 0.0033(7) 0.0029(7) -0.0010(8)
C49 0.0367(11) 0.0377(11) 0.0413(12) 0.0083(9) -0.0033(9) 0.0001(8)
C50 0.0500(15) 0.095(2) 0.0637(19) 0.0420(18) -0.0173(13) -0.0139(15)
C51 0.0420(14) 0.094(3) 0.0621(19) 0.0275(17) 0.0044(13) -0.0007(14)
C52 0.0379(12) 0.0465(14) 0.0649(17) -0.0020(12) -0.0134(11) 0.0027(10)
C53 0.0505(17) 0.102(3) 0.086(3) -0.005(2) 0.0067(16) 0.0205(17)
C54 0.0489(15) 0.073(2) 0.0687(19) 0.0213(16) -0.0182(13) 0.0010(14)
B1 0.0271(9) 0.0205(9) 0.0223(9) -0.0004(7) -0.0008(7) 0.0016(7)
B2 0.0354(10) 0.0219(9) 0.0202(9) 0.0001(7) -0.0016(8) -0.0009(8)
Li1 0.0418(19) 0.047(2) 0.0264(17) -0.0026(14) 0.0022(14) -0.0182(16)
O5 0.046(3) 0.057(3) 0.045(3) -0.001(3) 0.002(3) -0.026(2)
C55 0.053(3) 0.057(3) 0.052(4) 0.006(3) -0.005(3) -0.022(2)
C56 0.060(3) 0.060(3) 0.057(3) 0.008(2) -0.020(3) -0.023(3)
C57 0.066(3) 0.057(3) 0.070(3) -0.003(2) -0.013(3) -0.023(2)
C58 0.058(3) 0.063(3) 0.073(4) -0.007(3) -0.020(3) -0.017(3)
O5A 0.046(3) 0.059(3) 0.051(4) -0.001(3) 0.003(3) -0.025(3)
C55A 0.059(4) 0.059(3) 0.053(4) -0.002(3) 0.001(3) -0.023(3)
C56A 0.076(4) 0.062(3) 0.066(4) 0.003(3) -0.009(4) -0.034(3)
C57A 0.071(3) 0.067(3) 0.059(3) 0.011(3) -0.007(3) -0.042(3)
C58A 0.053(3) 0.072(3) 0.053(3) 0.000(3) 0.001(3) -0.033(3)

loop_
_atom_type_symbol
_atom_type_description
_atom_type_scat_dispersion_real
_atom_type_scat_dispersion_imag
_atom_type_scat_source
C C 0.0181 0.0091 'International Tables Vol C Tables 4.2.6.8 and 6.1.1.4'
H H 0.0000 0.0000 'International Tables Vol C Tables 4.2.6.8 and 6.1.1.4'
B B 0.0090 0.0039 'International Tables Vol C Tables 4.2.6.8 and 6.1.1.4'
Br Br -0.6763 1.2805 'International Tables Vol C Tables 4.2.6.8 and 6.1.1.4'
Li Li 0.0008 0.0003 'International Tables Vol C Tables 4.2.6.8 and 6.1.1.4'
N N 0.0311 0.0180 'International Tables Vol C Tables 4.2.6.8 and 6.1.1.4'
O O 0.0492 0.0322 'International Tables Vol C Tables 4.2.6.8 and 6.1.1.4'
Sn Sn 0.0259 5.4591 'International Tables Vol C Tables 4.2.6.8 and 6.1.1.4'

loop_
_geom_angle_atom_site_label_1
_geom_angle_atom_site_label_2
_geom_angle_atom_site_label_3
_geom_angle
_geom_angle_site_symmetry_1
_geom_angle_site_symmetry_3
_geom_angle_publ_flag
O4 Sn1 O2 94.92(6) . . ?
O4 Sn1 Br1 96.90(4) . . ?
O2 Sn1 Br1 96.22(4) . . ?
Li1 Br1 Sn1 84.28(8) . . ?
C5 O1 Li1 139.88(18) . . ?
C5 O2 Sn1 132.53(12) . . ?
C6 O3 Li1 128.27(18) . . ?
C6 O4 Sn1 139.79(14) . . ?
C1 N1 B1 108.03(15) . . ?
C1 N1 C7 121.15(15) . . ?
B1 N1 C7 130.73(16) . . ?
C2 N2 B1 108.31(15) . . ?
C2 N2 C19 121.38(15) . . ?
B1 N2 C19 130.25(16) . . ?
C3 N3 B2 107.89(16) . . ?
C3 N3 C31 121.65(16) . . ?
B2 N3 C31 130.07(16) . . ?
C4 N4 B2 107.97(16) . . ?
C4 N4 C43 122.53(16) . . ?
B2 N4 C43 129.32(16) . . ?
C2 C1 N1 109.27(17) . . ?
C2 C1 H1 125.4 . . ?
N1 C1 H1 125.4 . . ?
C1 C2 N2 109.12(17) . . ?
C1 C2 H2 125.4 . . ?
N2 C2 H2 125.4 . . ?
C4 C3 N3 109.59(17) . . ?
C4 C3 H3 125.2 . . ?
N3 C3 H3 125.2 . . ?
C3 C4 N4 109.02(17) . . ?
C3 C4 H4 125.5 . . ?
N4 C4 H4 125.5 . . ?
O1 C5 O2 123.81(17) . . ?
O1 C5 B1 120.97(17) . . ?
O2 C5 B1 115.19(15) . . ?
O3 C6 O4 123.70(18) . . ?
O3 C6 B2 121.91(17) . . ?
O4 C6 B2 114.39(17) . . ?
C8 C7 C12 122.50(18) . . ?
C8 C7 N1 118.56(17) . . ?
C12 C7 N1 118.93(17) . . ?
C9 C8 C7 117.6(2) . . ?
C9 C8 C16 121.16(19) . . ?
C7 C8 C16 121.17(18) . . ?
C10 C9 C8 120.9(2) . . ?
C10 C9 H9 119.6 . . ?
C8 C9 H9 119.6 . . ?
C9 C10 C11 120.3(2) . . ?
C9 C10 H10 119.8 . . ?
C11 C10 H10 119.8 . . ?
C10 C11 C12 121.2(2) . . ?
C10 C11 H11 119.4 . . ?
C12 C11 H11 119.4 . . ?
C11 C12 C7 117.5(2) . . ?
C11 C12 C13 121.4(2) . . ?
C7 C12 C13 121.17(18) . . ?
C12 C13 C14 112.4(2) . . ?
C12 C13 C15 110.7(2) . . ?
C14 C13 C15 111.0(2) . . ?
C12 C13 H13 107.5 . . ?
C14 C13 H13 107.5 . . ?
C15 C13 H13 107.5 . . ?
C13 C14 H14A 109.5 . . ?
C13 C14 H14B 109.5 . . ?
H14A C14 H14B 109.5 . . ?
C13 C14 H14C 109.5 . . ?
H14A C14 H14C 109.5 . . ?
H14B C14 H14C 109.5 . . ?
C13 C15 H15A 109.5 . . ?
C13 C15 H15B 109.5 . . ?
H15A C15 H15B 109.5 . . ?
C13 C15 H15C 109.5 . . ?
H15A C15 H15C 109.5 . . ?
H15B C15 H15C 109.5 . . ?
C8 C16 C17 110.42(18) . . ?
C8 C16 C18 112.64(19) . . ?
C17 C16 C18 110.32(19) . . ?
C8 C16 H16 107.8 . . ?
C17 C16 H16 107.8 . . ?
C18 C16 H16 107.8 . . ?
C16 C17 H17A 109.5 . . ?
C16 C17 H17B 109.5 . . ?
H17A C17 H17B 109.5 . . ?
C16 C17 H17C 109.5 . . ?
H17A C17 H17C 109.5 . . ?
H17B C17 H17C 109.5 . . ?
C16 C18 H18A 109.5 . . ?
C16 C18 H18B 109.5 . . ?
H18A C18 H18B 109.5 . . ?
C16 C18 H18C 109.5 . . ?
H18A C18 H18C 109.5 . . ?
H18B C18 H18C 109.5 . . ?
C20 C19 C24 122.69(19) . . ?
C20 C19 N2 118.97(19) . . ?
C24 C19 N2 118.34(18) . . ?
C19 C20 C21 116.9(2) . . ?
C19 C20 C28 121.9(2) . . ?
C21 C20 C28 121.2(2) . . ?
C22 C21 C20 121.1(3) . . ?
C22 C21 H21 119.4 . . ?
C20 C21 H21 119.4 . . ?
C23 C22 C21 120.8(2) . . ?
C23 C22 H22 119.6 . . ?
C21 C22 H22 119.6 . . ?
C22 C23 C24 120.8(3) . . ?
C22 C23 H23 119.6 . . ?
C24 C23 H23 119.6 . . ?
C23 C24 C19 117.7(2) . . ?
C23 C24 C25 120.1(2) . . ?
C19 C24 C25 122.15(19) . . ?
C26 C25 C27 109.1(3) . . ?
C26 C25 C24 111.9(3) . . ?
C27 C25 C24 113.1(2) . . ?
C26 C25 H25 107.5 . . ?
C27 C25 H25 107.5 . . ?
C24 C25 H25 107.5 . . ?
C25 C26 H26A 109.5 . . ?
C25 C26 H26B 109.5 . . ?
H26A C26 H26B 109.5 . . ?
C25 C26 H26C 109.5 . . ?
H26A C26 H26C 109.5 . . ?
H26B C26 H26C 109.5 . . ?
C25 C27 H27A 109.5 . . ?
C25 C27 H27B 109.5 . . ?
H27A C27 H27B 109.5 . . ?
C25 C27 H27C 109.5 . . ?
H27A C27 H27C 109.5 . . ?
H27B C27 H27C 109.5 . . ?
C20 C28 C30 111.2(3) . . ?
C20 C28 C29 110.7(2) . . ?
C30 C28 C29 112.9(3) . . ?
C20 C28 H28 107.2 . . ?
C30 C28 H28 107.2 . . ?
C29 C28 H28 107.2 . . ?
C28 C29 H29A 109.5 . . ?
C28 C29 H29B 109.5 . . ?
H29A C29 H29B 109.5 . . ?
C28 C29 H29C 109.5 . . ?
H29A C29 H29C 109.5 . . ?
H29B C29 H29C 109.5 . . ?
C28 C30 H30A 109.5 . . ?
C28 C30 H30B 109.5 . . ?
H30A C30 H30B 109.5 . . ?
C28 C30 H30C 109.5 . . ?
H30A C30 H30C 109.5 . . ?
H30B C30 H30C 109.5 . . ?
C32 C31 C36 122.2(2) . . ?
C32 C31 N3 119.37(18) . . ?
C36 C31 N3 118.4(2) . . ?
C31 C32 C33 117.8(2) . . ?
C31 C32 C40 121.8(2) . . ?
C33 C32 C40 120.4(2) . . ?
C34 C33 C32 121.1(2) . . ?
C34 C33 H33 119.4 . . ?
C32 C33 H33 119.4 . . ?
C35 C34 C33 120.3(2) . . ?
C35 C34 H34 119.9 . . ?
C33 C34 H34 119.9 . . ?
C34 C35 C36 121.0(2) . . ?
C34 C35 H35 119.5 . . ?
C36 C35 H35 119.5 . . ?
C35 C36 C31 117.6(2) . . ?
C35 C36 C37 121.0(2) . . ?
C31 C36 C37 121.4(2) . . ?
C36 C37 C38 110.6(2) . . ?
C36 C37 C39 112.5(3) . . ?
C38 C37 C39 109.5(2) . . ?
C36 C37 H37 108.1 . . ?
C38 C37 H37 108.1 . . ?
C39 C37 H37 108.1 . . ?
C37 C38 H38A 109.5 . . ?
C37 C38 H38B 109.5 . . ?
H38A C38 H38B 109.5 . . ?
C37 C38 H38C 109.5 . . ?
H38A C38 H38C 109.5 . . ?
H38B C38 H38C 109.5 . . ?
C37 C39 H39A 109.5 . . ?
C37 C39 H39B 109.5 . . ?
H39A C39 H39B 109.5 . . ?
C37 C39 H39C 109.5 . . ?
H39A C39 H39C 109.5 . . ?
H39B C39 H39C 109.5 . . ?
C41 C40 C42 111.5(3) . . ?
C41 C40 C32 110.4(3) . . ?
C42 C40 C32 112.2(3) . . ?
C41 C40 H40 107.5 . . ?
C42 C40 H40 107.5 . . ?
C32 C40 H40 107.5 . . ?
C40 C41 H41A 109.5 . . ?
C40 C41 H41B 109.5 . . ?
H41A C41 H41B 109.5 . . ?
C40 C41 H41C 109.5 . . ?
H41A C41 H41C 109.5 . . ?
H41B C41 H41C 109.5 . . ?
C40 C42 H42A 109.5 . . ?
C40 C42 H42B 109.5 . . ?
H42A C42 H42B 109.5 . . ?
C40 C42 H42C 109.5 . . ?
H42A C42 H42C 109.5 . . ?
H42B C42 H42C 109.5 . . ?
C44 C43 C48 122.28(19) . . ?
C44 C43 N4 118.52(18) . . ?
C48 C43 N4 119.17(17) . . ?
C43 C44 C45 118.0(2) . . ?
C43 C44 C52 122.7(2) . . ?
C45 C44 C52 119.4(2) . . ?
C46 C45 C44 120.8(2) . . ?
C46 C45 H45 119.6 . . ?
C44 C45 H45 119.6 . . ?
C45 C46 C47 120.5(2) . . ?
C45 C46 H46 119.8 . . ?
C47 C46 H46 119.8 . . ?
C46 C47 C48 121.1(2) . . ?
C46 C47 H47 119.5 . . ?
C48 C47 H47 119.5 . . ?
C47 C48 C43 117.32(19) . . ?
C47 C48 C49 121.1(2) . . ?
C43 C48 C49 121.60(18) . . ?
C51 C49 C48 112.3(2) . . ?
C51 C49 C50 109.3(2) . . ?
C48 C49 C50 112.3(2) . . ?
C51 C49 H49 107.5 . . ?
C48 C49 H49 107.5 . . ?
C50 C49 H49 107.5 . . ?
C49 C50 H50A 109.5 . . ?
C49 C50 H50B 109.5 . . ?
H50A C50 H50B 109.5 . . ?
C49 C50 H50C 109.5 . . ?
H50A C50 H50C 109.5 . . ?
H50B C50 H50C 109.5 . . ?
C49 C51 H51A 109.5 . . ?
C49 C51 H51B 109.5 . . ?
H51A C51 H51B 109.5 . . ?
C49 C51 H51C 109.5 . . ?
H51A C51 H51C 109.5 . . ?
H51B C51 H51C 109.5 . . ?
C44 C52 C53 111.4(3) . . ?
C44 C52 C54 110.7(2) . . ?
C53 C52 C54 110.7(2) . . ?
C44 C52 H52 107.9 . . ?
C53 C52 H52 107.9 . . ?
C54 C52 H52 107.9 . . ?
C52 C53 H53A 109.5 . . ?
C52 C53 H53B 109.5 . . ?
H53A C53 H53B 109.5 . . ?
C52 C53 H53C 109.5 . . ?
H53A C53 H53C 109.5 . . ?
H53B C53 H53C 109.5 . . ?
C52 C54 H54A 109.5 . . ?
C52 C54 H54B 109.5 . . ?
H54A C54 H54B 109.5 . . ?
C52 C54 H54C 109.5 . . ?
H54A C54 H54C 109.5 . . ?
H54B C54 H54C 109.5 . . ?
N1 B1 N2 105.26(16) . . ?
N1 B1 C5 127.08(17) . . ?
N2 B1 C5 127.50(17) . . ?
N3 B2 N4 105.52(16) . . ?
N3 B2 C6 127.83(18) . . ?
N4 B2 C6 126.65(17) . . ?
O1 Li1 O3 117.1(2) . . ?
O1 Li1 O5A 109.9(8) . . ?
O3 Li1 O5A 103.7(9) . . ?
O1 Li1 O5 106.7(6) . . ?
O3 Li1 O5 103.6(8) . . ?
O1 Li1 Br1 99.24(16) . . ?
O3 Li1 Br1 100.25(17) . . ?
O5A Li1 Br1 127.4(5) . . ?
O5 Li1 Br1 131.0(5) . . ?
C55 O5 C58 108.0(8) . . ?
C55 O5 Li1 111.0(8) . . ?
C58 O5 Li1 130.9(10) . . ?
O5 C55 C56 106.4(8) . . ?
O5 C55 H55A 110.4 . . ?
C56 C55 H55A 110.4 . . ?
O5 C55 H55B 110.4 . . ?
C56 C55 H55B 110.4 . . ?
H55A C55 H55B 108.6 . . ?
C55 C56 C57 102.4(6) . . ?
C55 C56 H56A 111.3 . . ?
C57 C56 H56A 111.3 . . ?
C55 C56 H56B 111.3 . . ?
C57 C56 H56B 111.3 . . ?
H56A C56 H56B 109.2 . . ?
C58 C57 C56 103.6(6) . . ?
C58 C57 H57A 111.0 . . ?
C56 C57 H57A 111.0 . . ?
C58 C57 H57B 111.0 . . ?
C56 C57 H57B 111.0 . . ?
H57A C57 H57B 109.0 . . ?
O5 C58 C57 109.3(7) . . ?
O5 C58 H58A 109.8 . . ?
C57 C58 H58A 109.8 . . ?
O5 C58 H58B 109.8 . . ?
C57 C58 H58B 109.8 . . ?
H58A C58 H58B 108.3 . . ?
C55A O5A C58A 112.7(9) . . ?
C55A O5A Li1 113.9(10) . . ?
C58A O5A Li1 129.7(10) . . ?
O5A C55A C56A 105.5(9) . . ?
O5A C55A H55C 110.6 . . ?
C56A C55A H55C 110.6 . . ?
O5A C55A H55D 110.6 . . ?
C56A C55A H55D 110.6 . . ?
H55C C55A H55D 108.8 . . ?
C57A C56A C55A 103.7(9) . . ?
C57A C56A H56C 111.0 . . ?
C55A C56A H56C 111.0 . . ?
C57A C56A H56D 111.0 . . ?
C55A C56A H56D 111.0 . . ?
H56C C56A H56D 109.0 . . ?
C56A C57A C58A 105.5(7) . . ?
C56A C57A H57C 110.6 . . ?
C58A C57A H57C 110.6 . . ?
C56A C57A H57D 110.6 . . ?
C58A C57A H57D 110.6 . . ?
H57C C57A H57D 108.8 . . ?
O5A C58A C57A 100.4(8) . . ?
O5A C58A H58C 111.7 . . ?
C57A C58A H58C 111.7 . . ?
O5A C58A H58D 111.7 . . ?
C57A C58A H58D 111.7 . . ?
H58C C58A H58D 109.5 . . ?

loop_
_geom_bond_atom_site_label_1
_geom_bond_atom_site_label_2
_geom_bond_distance
_geom_bond_site_symmetry_2
_geom_bond_publ_flag
Sn1 O4 2.0829(14) . ?
Sn1 O2 2.0937(13) . ?
Sn1 Br1 2.6450(4) . ?
Br1 Li1 2.615(4) . ?
O1 C5 1.228(2) . ?
O1 Li1 1.878(4) . ?
O2 C5 1.298(2) . ?
O3 C6 1.228(3) . ?
O3 Li1 1.884(4) . ?
O4 C6 1.301(2) . ?
N1 C1 1.397(2) . ?
N1 B1 1.424(2) . ?
N1 C7 1.435(2) . ?
N2 C2 1.392(2) . ?
N2 B1 1.425(2) . ?
N2 C19 1.435(2) . ?
N3 C3 1.392(3) . ?
N3 B2 1.424(3) . ?
N3 C31 1.436(2) . ?
N4 C4 1.397(2) . ?
N4 B2 1.425(3) . ?
N4 C43 1.435(2) . ?
C1 C2 1.347(3) . ?
C1 H1 0.9500 . ?
C2 H2 0.9500 . ?
C3 C4 1.347(3) . ?
C3 H3 0.9500 . ?
C4 H4 0.9500 . ?
C5 B1 1.586(3) . ?
C6 B2 1.581(3) . ?
C7 C8 1.398(3) . ?
C7 C12 1.401(3) . ?
C8 C9 1.398(3) . ?
C8 C16 1.520(3) . ?
C9 C10 1.378(4) . ?
C9 H9 0.9500 . ?
C10 C11 1.383(4) . ?
C10 H10 0.9500 . ?
C11 C12 1.391(3) . ?
C11 H11 0.9500 . ?
C12 C13 1.517(3) . ?
C13 C14 1.518(4) . ?
C13 C15 1.520(4) . ?
C13 H13 1.0000 . ?
C14 H14A 0.9800 . ?
C14 H14B 0.9800 . ?
C14 H14C 0.9800 . ?
C15 H15A 0.9800 . ?
C15 H15B 0.9800 . ?
C15 H15C 0.9800 . ?
C16 C17 1.525(3) . ?
C16 C18 1.528(3) . ?
C16 H16 1.0000 . ?
C17 H17A 0.9800 . ?
C17 H17B 0.9800 . ?
C17 H17C 0.9800 . ?
C18 H18A 0.9800 . ?
C18 H18B 0.9800 . ?
C18 H18C 0.9800 . ?
C19 C20 1.394(3) . ?
C19 C24 1.401(3) . ?
C20 C21 1.401(3) . ?
C20 C28 1.515(4) . ?
C21 C22 1.376(5) . ?
C21 H21 0.9500 . ?
C22 C23 1.370(5) . ?
C22 H22 0.9500 . ?
C23 C24 1.391(3) . ?
C23 H23 0.9500 . ?
C24 C25 1.512(4) . ?
C25 C26 1.508(5) . ?
C25 C27 1.512(4) . ?
C25 H25 1.0000 . ?
C26 H26A 0.9800 . ?
C26 H26B 0.9800 . ?
C26 H26C 0.9800 . ?
C27 H27A 0.9800 . ?
C27 H27B 0.9800 . ?
C27 H27C 0.9800 . ?
C28 C30 1.515(4) . ?
C28 C29 1.529(4) . ?
C28 H28 1.0000 . ?
C29 H29A 0.9800 . ?
C29 H29B 0.9800 . ?
C29 H29C 0.9800 . ?
C30 H30A 0.9800 . ?
C30 H30B 0.9800 . ?
C30 H30C 0.9800 . ?
C31 C32 1.391(3) . ?
C31 C36 1.403(3) . ?
C32 C33 1.394(3) . ?
C32 C40 1.522(3) . ?
C33 C34 1.380(4) . ?
C33 H33 0.9500 . ?
C34 C35 1.375(4) . ?
C34 H34 0.9500 . ?
C35 C36 1.396(3) . ?
C35 H35 0.9500 . ?
C36 C37 1.514(4) . ?
C37 C38 1.516(4) . ?
C37 C39 1.539(4) . ?
C37 H37 1.0000 . ?
C38 H38A 0.9800 . ?
C38 H38B 0.9800 . ?
C38 H38C 0.9800 . ?
C39 H39A 0.9800 . ?
C39 H39B 0.9800 . ?
C39 H39C 0.9800 . ?
C40 C41 1.511(5) . ?
C40 C42 1.514(5) . ?
C40 H40 1.0000 . ?
C41 H41A 0.9800 . ?
C41 H41B 0.9800 . ?
C41 H41C 0.9800 . ?
C42 H42A 0.9800 . ?
C42 H42B 0.9800 . ?
C42 H42C 0.9800 . ?
C43 C44 1.394(3) . ?
C43 C48 1.402(3) . ?
C44 C45 1.394(3) . ?
C44 C52 1.516(3) . ?
C45 C46 1.372(4) . ?
C45 H45 0.9500 . ?
C46 C47 1.380(4) . ?
C46 H46 0.9500 . ?
C47 C48 1.396(3) . ?
C47 H47 0.9500 . ?
C48 C49 1.518(3) . ?
C49 C51 1.507(4) . ?
C49 C50 1.534(3) . ?
C49 H49 1.0000 . ?
C50 H50A 0.9800 . ?
C50 H50B 0.9800 . ?
C50 H50C 0.9800 . ?
C51 H51A 0.9800 . ?
C51 H51B 0.9800 . ?
C51 H51C 0.9800 . ?
C52 C53 1.530(4) . ?
C52 C54 1.535(4) . ?
C52 H52 1.0000 . ?
C53 H53A 0.9800 . ?
C53 H53B 0.9800 . ?
C53 H53C 0.9800 . ?
C54 H54A 0.9800 . ?
C54 H54B 0.9800 . ?
C54 H54C 0.9800 . ?
Li1 O5A 1.933(11) . ?
Li1 O5 1.936(10) . ?
O5 C55 1.435(7) . ?
O5 C58 1.437(8) . ?
C55 C56 1.526(7) . ?
C55 H55A 0.9900 . ?
C55 H55B 0.9900 . ?
C56 C57 1.531(7) . ?
C56 H56A 0.9900 . ?
C56 H56B 0.9900 . ?
C57 C58 1.506(7) . ?
C57 H57A 0.9900 . ?
C57 H57B 0.9900 . ?
C58 H58A 0.9900 . ?
C58 H58B 0.9900 . ?
O5A C55A 1.434(8) . ?
O5A C58A 1.440(8) . ?
C55A C56A 1.524(8) . ?
C55A H55C 0.9900 . ?
C55A H55D 0.9900 . ?
C56A C57A 1.516(8) . ?
C56A H56C 0.9900 . ?
C56A H56D 0.9900 . ?
C57A C58A 1.528(8) . ?
C57A H57C 0.9900 . ?
C57A H57D 0.9900 . ?
C58A H58C 0.9900 . ?
C58A H58D 0.9900 . ?

loop_
_geom_torsion_atom_site_label_1
_geom_torsion_atom_site_label_2
_geom_torsion_atom_site_label_3
_geom_torsion_atom_site_label_4
_geom_torsion
_geom_torsion_site_symmetry_1
_geom_torsion_site_symmetry_2
_geom_torsion_site_symmetry_3
_geom_torsion_site_symmetry_4
_geom_torsion_publ_flag
B1 N1 C1 C2 0.0(2) . . . . ?
C7 N1 C1 C2 -177.05(18) . . . . ?
N1 C1 C2 N2 0.2(2) . . . . ?
B1 N2 C2 C1 -0.4(2) . . . . ?
C19 N2 C2 C1 -177.80(18) . . . . ?
B2 N3 C3 C4 0.1(2) . . . . ?
C31 N3 C3 C4 173.64(19) . . . . ?
N3 C3 C4 N4 0.0(3) . . . . ?
B2 N4 C4 C3 -0.1(2) . . . . ?
C43 N4 C4 C3 -175.65(18) . . . . ?
Li1 O1 C5 O2 20.3(4) . . . . ?
Li1 O1 C5 B1 -157.9(3) . . . . ?
Sn1 O2 C5 O1 -16.8(3) . . . . ?
Sn1 O2 C5 B1 161.51(13) . . . . ?
Li1 O3 C6 O4 5.2(4) . . . . ?
Li1 O3 C6 B2 -174.8(2) . . . . ?
Sn1 O4 C6 O3 31.8(3) . . . . ?
Sn1 O4 C6 B2 -148.16(16) . . . . ?
C1 N1 C7 C8 83.6(2) . . . . ?
B1 N1 C7 C8 -92.7(2) . . . . ?
C1 N1 C7 C12 -96.1(2) . . . . ?
B1 N1 C7 C12 87.6(3) . . . . ?
C12 C7 C8 C9 0.7(3) . . . . ?
N1 C7 C8 C9 -178.93(17) . . . . ?
C12 C7 C8 C16 -176.85(18) . . . . ?
N1 C7 C8 C16 3.5(3) . . . . ?
C7 C8 C9 C10 0.5(3) . . . . ?
C16 C8 C9 C10 178.0(2) . . . . ?
C8 C9 C10 C11 -1.1(3) . . . . ?
C9 C10 C11 C12 0.6(4) . . . . ?
C10 C11 C12 C7 0.5(3) . . . . ?
C10 C11 C12 C13 179.8(2) . . . . ?
C8 C7 C12 C11 -1.2(3) . . . . ?
N1 C7 C12 C11 178.46(18) . . . . ?
C8 C7 C12 C13 179.54(19) . . . . ?
N1 C7 C12 C13 -0.8(3) . . . . ?
C11 C12 C13 C14 38.2(3) . . . . ?
C7 C12 C13 C14 -142.5(3) . . . . ?
C11 C12 C13 C15 -86.6(3) . . . . ?
C7 C12 C13 C15 92.7(3) . . . . ?
C9 C8 C16 C17 -83.6(2) . . . . ?
C7 C8 C16 C17 93.8(2) . . . . ?
C9 C8 C16 C18 40.2(3) . . . . ?
C7 C8 C16 C18 -142.4(2) . . . . ?
C2 N2 C19 C20 -88.0(2) . . . . ?
B1 N2 C19 C20 95.2(2) . . . . ?
C2 N2 C19 C24 92.4(2) . . . . ?
B1 N2 C19 C24 -84.4(3) . . . . ?
C24 C19 C20 C21 -0.9(3) . . . . ?
N2 C19 C20 C21 179.54(19) . . . . ?
C24 C19 C20 C28 178.1(2) . . . . ?
N2 C19 C20 C28 -1.5(3) . . . . ?
C19 C20 C21 C22 0.1(4) . . . . ?
C28 C20 C21 C22 -178.9(2) . . . . ?
C20 C21 C22 C23 0.5(4) . . . . ?
C21 C22 C23 C24 -0.2(4) . . . . ?
C22 C23 C24 C19 -0.6(4) . . . . ?
C22 C23 C24 C25 178.4(2) . . . . ?
C20 C19 C24 C23 1.1(3) . . . . ?
N2 C19 C24 C23 -179.28(19) . . . . ?
C20 C19 C24 C25 -177.8(2) . . . . ?
N2 C19 C24 C25 1.8(3) . . . . ?
C23 C24 C25 C26 -60.0(4) . . . . ?
C19 C24 C25 C26 118.8(3) . . . . ?
C23 C24 C25 C27 63.6(4) . . . . ?
C19 C24 C25 C27 -117.5(3) . . . . ?
C19 C20 C28 C30 -119.4(3) . . . . ?
C21 C20 C28 C30 59.5(3) . . . . ?
C19 C20 C28 C29 114.2(3) . . . . ?
C21 C20 C28 C29 -66.9(3) . . . . ?
C3 N3 C31 C32 92.3(3) . . . . ?
B2 N3 C31 C32 -95.8(3) . . . . ?
C3 N3 C31 C36 -87.3(2) . . . . ?
B2 N3 C31 C36 84.7(3) . . . . ?
C36 C31 C32 C33 -0.6(3) . . . . ?
N3 C31 C32 C33 179.8(2) . . . . ?
C36 C31 C32 C40 178.0(2) . . . . ?
N3 C31 C32 C40 -1.6(3) . . . . ?
C31 C32 C33 C34 0.1(4) . . . . ?
C40 C32 C33 C34 -178.5(3) . . . . ?
C32 C33 C34 C35 0.3(4) . . . . ?
C33 C34 C35 C36 -0.2(4) . . . . ?
C34 C35 C36 C31 -0.4(4) . . . . ?
C34 C35 C36 C37 -178.8(2) . . . . ?
C32 C31 C36 C35 0.8(3) . . . . ?
N3 C31 C36 C35 -179.68(19) . . . . ?
C32 C31 C36 C37 179.2(2) . . . . ?
N3 C31 C36 C37 -1.3(3) . . . . ?
C35 C36 C37 C38 83.0(3) . . . . ?
C31 C36 C37 C38 -95.3(3) . . . . ?
C35 C36 C37 C39 -39.7(3) . . . . ?
C31 C36 C37 C39 142.0(3) . . . . ?
C31 C32 C40 C41 -106.6(3) . . . . ?
C33 C32 C40 C41 71.9(4) . . . . ?
C31 C32 C40 C42 128.4(3) . . . . ?
C33 C32 C40 C42 -53.1(4) . . . . ?
C4 N4 C43 C44 85.5(2) . . . . ?
B2 N4 C43 C44 -89.1(3) . . . . ?
C4 N4 C43 C48 -96.7(2) . . . . ?
B2 N4 C43 C48 88.8(3) . . . . ?
C48 C43 C44 C45 -0.1(3) . . . . ?
N4 C43 C44 C45 177.71(19) . . . . ?
C48 C43 C44 C52 -179.0(2) . . . . ?
N4 C43 C44 C52 -1.2(3) . . . . ?
C43 C44 C45 C46 -1.0(4) . . . . ?
C52 C44 C45 C46 178.0(2) . . . . ?
C44 C45 C46 C47 0.9(4) . . . . ?
C45 C46 C47 C48 0.2(4) . . . . ?
C46 C47 C48 C43 -1.1(3) . . . . ?
C46 C47 C48 C49 179.1(2) . . . . ?
C44 C43 C48 C47 1.1(3) . . . . ?
N4 C43 C48 C47 -176.66(18) . . . . ?
C44 C43 C48 C49 -179.1(2) . . . . ?
N4 C43 C48 C49 3.1(3) . . . . ?
C47 C48 C49 C51 83.9(3) . . . . ?
C43 C48 C49 C51 -95.9(3) . . . . ?
C47 C48 C49 C50 -39.8(3) . . . . ?
C43 C48 C49 C50 140.4(2) . . . . ?
C43 C44 C52 C53 -121.8(3) . . . . ?
C45 C44 C52 C53 59.3(3) . . . . ?
C43 C44 C52 C54 114.5(3) . . . . ?
C45 C44 C52 C54 -64.4(3) . . . . ?
C1 N1 B1 N2 -0.2(2) . . . . ?
C7 N1 B1 N2 176.45(18) . . . . ?
C1 N1 B1 C5 175.40(18) . . . . ?
C7 N1 B1 C5 -7.9(3) . . . . ?
C2 N2 B1 N1 0.4(2) . . . . ?
C19 N2 B1 N1 177.48(18) . . . . ?
C2 N2 B1 C5 -175.24(18) . . . . ?
C19 N2 B1 C5 1.9(3) . . . . ?
O1 C5 B1 N1 -6.8(3) . . . . ?
O2 C5 B1 N1 174.77(18) . . . . ?
O1 C5 B1 N2 167.83(19) . . . . ?
O2 C5 B1 N2 -10.6(3) . . . . ?
C3 N3 B2 N4 -0.2(2) . . . . ?
C31 N3 B2 N4 -172.97(19) . . . . ?
C3 N3 B2 C6 180.0(2) . . . . ?
C31 N3 B2 C6 7.1(3) . . . . ?
C4 N4 B2 N3 0.2(2) . . . . ?
C43 N4 B2 N3 175.30(18) . . . . ?
C4 N4 B2 C6 -179.95(19) . . . . ?
C43 N4 B2 C6 -4.8(3) . . . . ?
O3 C6 B2 N3 19.7(3) . . . . ?
O4 C6 B2 N3 -160.4(2) . . . . ?
O3 C6 B2 N4 -160.2(2) . . . . ?
O4 C6 B2 N4 19.8(3) . . . . ?
C5 O1 Li1 O3 -77.3(4) . . . . ?
C5 O1 Li1 O5A 164.8(8) . . . . ?
C5 O1 Li1 O5 167.3(7) . . . . ?
C5 O1 Li1 Br1 29.3(3) . . . . ?
C6 O3 Li1 O1 46.4(4) . . . . ?
C6 O3 Li1 O5A 167.6(5) . . . . ?
C6 O3 Li1 O5 163.5(4) . . . . ?
C6 O3 Li1 Br1 -59.6(3) . . . . ?
C58 O5 C55 C56 24.1(17) . . . . ?
Li1 O5 C55 C56 173.8(11) . . . . ?
O5 C55 C56 C57 -32.3(12) . . . . ?
C55 C56 C57 C58 27.6(9) . . . . ?
C55 O5 C58 C57 -5.8(18) . . . . ?
Li1 O5 C58 C57 -147.2(15) . . . . ?
C56 C57 C58 O5 -14.5(14) . . . . ?
C58A O5A C55A C56A 14(2) . . . . ?
Li1 O5A C55A C56A 174.1(14) . . . . ?
O5A C55A C56A C57A 9.4(15) . . . . ?
C55A C56A C57A C58A -27.4(10) . . . . ?
C55A O5A C58A C57A -30(2) . . . . ?
Li1 O5A C58A C57A 173(2) . . . . ?
C56A C57A C58A O5A 34.5(14) . . . . ?
